data_7060143
loop_
_publ_author_name
'Gilmanova, Leisan'
'Shekurov, Ruslan'
'Khrizanforov, Mikhail'
'Ivshin, Kamil'
'Kataeva, Olga'
'Bon, Volodymyr'
'Senkovska, Irena'
'Kaskel, Stefan'
'Vasily, Miluykov'

_publ_section_title
;
 First example of Ugi's amine as a platform for the construction of chiral
 coordination polymers: synthesis and properties
;
_journal_issue 5
_journal_name_full 'New Journal of Chemistry'
_journal_page_first 2791
_journal_page_last 2794
_journal_paper_doi 10.1039/D0NJ04783J
_journal_volume 45
_journal_year 2021
_chemical_formula_moiety ' C14 H20 Fe N O2 P, H2 O'
_chemical_formula_sum 'C14 H22 Fe N O3 P'
_chemical_formula_weight 339.14
_space_group_crystal_system monoclinic
_space_group_IT_number 14
_space_group_name_Hall '-P 2ybc'
_space_group_name_H-M_alt 'P 1 21/c 1'
_atom_sites_solution_hydrogens mixed
_audit_creation_method SHELXL-2018/3
_audit_update_record
;
2020-11-05 deposited with the CCDC.	2020-12-08 downloaded from the CCDC.
;
_cell_angle_alpha 90
_cell_angle_beta 97.855(6)
_cell_angle_gamma 90
_cell_formula_units_Z 4
_cell_length_a 16.210(8)
_cell_length_b 7.525(4)
_cell_length_c 12.606(6)
_cell_measurement_reflns_used 1128
_cell_measurement_temperature 296(2)
_cell_measurement_theta_max 19.63
_cell_measurement_theta_min 2.54
_cell_volume 1523.3(13)
_computing_cell_refinement 'APEX3 v2018.7-2'
_computing_data_collection 'Bruker APEX3'
_computing_data_reduction 'SAINT NT v6.0 (Bruker AXS, 2003)'
_computing_molecular_graphics 'Mercury 2020.1'
_computing_publication_material 'enCIFer 2020.1'
_computing_structure_refinement 'SHELXL-2018/3 (Sheldrick, 2018)'
_computing_structure_solution 'SHELXT 2014/5 (Sheldrick, 2014)'
_diffrn_ambient_temperature 296(2)
_diffrn_measured_fraction_theta_full 1.000
_diffrn_measured_fraction_theta_max 0.983
_diffrn_measurement_device_type 'Bruker AXS Smart Apex'
_diffrn_measurement_method '\f and \w scans'
_diffrn_radiation_type MoK\a
_diffrn_radiation_wavelength 0.71073
_diffrn_reflns_av_R_equivalents 0.0922
_diffrn_reflns_av_unetI/netI 0.1041
_diffrn_reflns_Laue_measured_fraction_full 1.000
_diffrn_reflns_Laue_measured_fraction_max 0.983
_diffrn_reflns_limit_h_max 21
_diffrn_reflns_limit_h_min -21
_diffrn_reflns_limit_k_max 9
_diffrn_reflns_limit_k_min -10
_diffrn_reflns_limit_l_max 16
_diffrn_reflns_limit_l_min -16
_diffrn_reflns_number 13163
_diffrn_reflns_point_group_measured_fraction_full 1.000
_diffrn_reflns_point_group_measured_fraction_max 0.983
_diffrn_reflns_theta_full 25.242
_diffrn_reflns_theta_max 28.325
_diffrn_reflns_theta_min 2.537
_exptl_absorpt_coefficient_mu 1.101
_exptl_absorpt_correction_T_max 0.9281
_exptl_absorpt_correction_T_min 0.7765
_exptl_absorpt_correction_type multi-scan
_exptl_absorpt_process_details SADABS-2016/2
_exptl_crystal_colour colorless
_exptl_crystal_density_diffrn 1.479
_exptl_crystal_description prizm
_exptl_crystal_F_000 712
_exptl_crystal_size_max 0.213
_exptl_crystal_size_mid 0.076
_exptl_crystal_size_min 0.052
_refine_diff_density_max 0.745
_refine_diff_density_min -0.472
_refine_diff_density_rms 0.091
_refine_ls_extinction_method none
_refine_ls_goodness_of_fit_ref 1.024
_refine_ls_hydrogen_treatment mixed
_refine_ls_matrix_type full
_refine_ls_number_parameters 200
_refine_ls_number_reflns 3732
_refine_ls_number_restraints 33
_refine_ls_restrained_S_all 1.096
_refine_ls_R_factor_all 0.1418
_refine_ls_R_factor_gt 0.0584
_refine_ls_shift/su_max 0.000
_refine_ls_shift/su_mean 0.000
_refine_ls_structure_factor_coef Fsqd
_refine_ls_weighting_details 'w=1/[\s^2^(Fo^2^)+(0.0647P)^2^] where P=(Fo^2^+2Fc^2^)/3'
_refine_ls_weighting_scheme calc
_refine_ls_wR_factor_gt 0.1306
_refine_ls_wR_factor_ref 0.1678
_reflns_Friedel_coverage 0.000
_reflns_number_gt 1762
_reflns_number_total 3732
_reflns_threshold_expression 'I > 2\s(I)'
_cod_data_source_file d0nj04783j2.cif
_cod_data_source_block mil37
_cod_depositor_comments 'Adding full bibliography for 7060143--7060144.cif.'
_cod_original_sg_symbol_H-M 'P 21/c'
_cod_database_code 7060143
_shelx_shelxl_version_number 2018/3
_shelx_space_group_comment
;
The symmetry employed for this shelxl refinement is uniquely defined
by the following loop, which should always be used as a source of
symmetry information in preference to the above space-group names.
They are only intended as comments.
;

loop_
_space_group_symop_operation_xyz
'x, y, z'
'-x, y+1/2, -z+1/2'
'-x, -y, -z'
'x, -y-1/2, z-1/2'

loop_
_atom_site_label
_atom_site_type_symbol
_atom_site_fract_x
_atom_site_fract_y
_atom_site_fract_z
_atom_site_U_iso_or_equiv
_atom_site_adp_type
_atom_site_occupancy
_atom_site_site_symmetry_order
_atom_site_calc_flag
_atom_site_refinement_flags_posn
_atom_site_refinement_flags_adp
_atom_site_refinement_flags_occupancy
_atom_site_disorder_assembly
_atom_site_disorder_group
Fe1 Fe 0.14062(4) 0.40689(9) 0.67108(5) 0.0441(3) Uani 1 1 d . . . . .
P1 P 0.32778(7) 0.38401(18) 0.56771(10) 0.0430(3) Uani 1 1 d . . . . .
O2 O 0.40370(19) 0.4861(5) 0.6097(3) 0.0619(10) Uani 1 1 d . . . . .
O1 O 0.3123(2) 0.3462(5) 0.4520(3) 0.0638(10) Uani 1 1 d . . . . .
N13 N 0.3781(2) 0.6689(5) 0.7833(3) 0.0477(10) Uani 1 1 d . . . . .
H13 H 0.393(3) 0.619(6) 0.722(4) 0.051(15) Uiso 1 1 d . . . . .
O1W O 0.5382(3) 0.7181(6) 0.6312(4) 0.0729(11) Uani 1 1 d D . . . .
H1WA H 0.581(3) 0.684(9) 0.605(5) 0.11(3) Uiso 1 1 d D . . . .
H1WB H 0.500(3) 0.645(6) 0.608(5) 0.10(3) Uiso 1 1 d D . . . .
C10 C 0.2368(3) 0.5754(5) 0.7126(4) 0.0382(11) Uani 1 1 d . . . . .
C11 C 0.3036(3) 0.5630(6) 0.8076(4) 0.0443(12) Uani 1 1 d . . . . .
H11 H 0.320724 0.438250 0.815462 0.053 Uiso 1 1 calc R U . . .
C6 C 0.2415(3) 0.4999(6) 0.6087(4) 0.0392(11) Uani 1 1 d . . . . .
C7 C 0.1666(3) 0.5464(6) 0.5421(4) 0.0498(13) Uani 1 1 d . . . . .
H7 H 0.152263 0.514953 0.470587 0.060 Uiso 1 1 calc R U . . .
C9 C 0.1605(3) 0.6673(6) 0.7069(4) 0.0540(13) Uani 1 1 d . . . . .
H9 H 0.141846 0.729830 0.762651 0.065 Uiso 1 1 calc R U . . .
C8 C 0.1178(3) 0.6485(7) 0.6037(5) 0.0610(15) Uani 1 1 d . . . . .
H8 H 0.065650 0.695693 0.579491 0.073 Uiso 1 1 calc R U . . .
C15 C 0.4500(3) 0.6567(8) 0.8688(4) 0.0729(18) Uani 1 1 d . . . . .
H15A H 0.439166 0.726423 0.929222 0.109 Uiso 1 1 calc R U . . .
H15B H 0.498890 0.700930 0.842528 0.109 Uiso 1 1 calc R U . . .
H15C H 0.458501 0.534969 0.890233 0.109 Uiso 1 1 calc R U . . .
C12 C 0.2751(4) 0.6204(8) 0.9115(4) 0.0737(18) Uani 1 1 d . . . . .
H12A H 0.319335 0.602261 0.969395 0.111 Uiso 1 1 calc R U . . .
H12B H 0.227513 0.551525 0.923820 0.111 Uiso 1 1 calc R U . . .
H12C H 0.260436 0.744076 0.907378 0.111 Uiso 1 1 calc R U . . .
C14 C 0.3592(4) 0.8553(6) 0.7508(5) 0.0721(17) Uani 1 1 d . . . . .
H14A H 0.315939 0.857178 0.690738 0.108 Uiso 1 1 calc R U . . .
H14B H 0.408394 0.910341 0.731224 0.108 Uiso 1 1 calc R U . . .
H14C H 0.341201 0.919062 0.809484 0.108 Uiso 1 1 calc R U . . .
C4 C 0.0765(4) 0.3069(9) 0.7823(6) 0.092(2) Uani 1 1 d D U . . .
H4 H 0.063586 0.369424 0.841452 0.111 Uiso 1 1 calc R U . . .
C2 C 0.0702(5) 0.1942(9) 0.6180(6) 0.087(2) Uani 1 1 d . U . . .
H2 H 0.051087 0.166396 0.546942 0.105 Uiso 1 1 calc R U . . .
C3 C 0.0300(4) 0.2940(10) 0.6824(6) 0.090(2) Uani 1 1 d D U . . .
H3 H -0.021709 0.346897 0.662740 0.109 Uiso 1 1 calc R U . . .
C5 C 0.1475(4) 0.2048(8) 0.7746(5) 0.0826(18) Uani 1 1 d D U . . .
H5 H 0.190653 0.184344 0.829793 0.099 Uiso 1 1 calc R U . . .
C1 C 0.1432(4) 0.1405(8) 0.6737(6) 0.084(2) Uani 1 1 d . U . . .
H1A H 0.183471 0.071450 0.647332 0.101 Uiso 1 1 calc R U . . .
H1 H 0.332(2) 0.235(5) 0.620(3) 0.039(11) Uiso 1 1 d . . . . .

loop_
_atom_site_aniso_label
_atom_site_aniso_U_11
_atom_site_aniso_U_22
_atom_site_aniso_U_33
_atom_site_aniso_U_23
_atom_site_aniso_U_13
_atom_site_aniso_U_12
Fe1 0.0299(4) 0.0519(5) 0.0512(5) 0.0121(4) 0.0085(3) 0.0015(3)
P1 0.0322(6) 0.0529(8) 0.0448(7) -0.0076(6) 0.0087(5) 0.0024(6)
O2 0.0338(19) 0.085(3) 0.067(2) -0.029(2) 0.0090(17) -0.0049(18)
O1 0.044(2) 0.099(3) 0.051(2) -0.0219(19) 0.0152(16) 0.0020(19)
N13 0.049(3) 0.045(3) 0.050(3) -0.013(2) 0.011(2) -0.0088(19)
O1W 0.065(3) 0.079(3) 0.081(3) -0.015(2) 0.033(3) -0.001(3)
C10 0.038(2) 0.031(2) 0.048(3) 0.004(2) 0.014(2) 0.004(2)
C11 0.052(3) 0.041(3) 0.041(3) -0.007(2) 0.011(2) -0.003(2)
C6 0.033(2) 0.040(3) 0.045(3) 0.004(2) 0.009(2) 0.002(2)
C7 0.045(3) 0.054(3) 0.051(3) 0.020(2) 0.006(2) 0.003(2)
C9 0.055(3) 0.043(3) 0.067(4) 0.000(3) 0.018(3) 0.017(2)
C8 0.044(3) 0.062(4) 0.077(4) 0.024(3) 0.011(3) 0.022(3)
C15 0.060(4) 0.088(5) 0.065(4) -0.016(3) -0.013(3) -0.015(3)
C12 0.082(4) 0.092(5) 0.052(3) -0.019(3) 0.024(3) -0.013(3)
C14 0.084(4) 0.040(3) 0.094(5) -0.002(3) 0.017(4) -0.013(3)
C4 0.107(4) 0.096(3) 0.084(3) 0.003(3) 0.046(3) -0.024(3)
C2 0.093(3) 0.082(3) 0.084(3) 0.007(3) -0.003(3) -0.023(3)
C3 0.062(3) 0.102(4) 0.109(4) 0.022(3) 0.018(3) -0.013(3)
C5 0.075(3) 0.080(3) 0.085(3) 0.045(3) -0.016(3) -0.027(3)
C1 0.083(3) 0.066(3) 0.106(4) 0.008(3) 0.018(3) -0.002(3)

loop_
_atom_type_symbol
_atom_type_description
_atom_type_scat_dispersion_real
_atom_type_scat_dispersion_imag
_atom_type_scat_source
C C 0.0033 0.0016 'International Tables Vol C Tables 4.2.6.8 and 6.1.1.4'
H H 0.0000 0.0000 'International Tables Vol C Tables 4.2.6.8 and 6.1.1.4'
Fe Fe 0.3463 0.8444 'International Tables Vol C Tables 4.2.6.8 and 6.1.1.4'
N N 0.0061 0.0033 'International Tables Vol C Tables 4.2.6.8 and 6.1.1.4'
O O 0.0106 0.0060 'International Tables Vol C Tables 4.2.6.8 and 6.1.1.4'
P P 0.1023 0.0942 'International Tables Vol C Tables 4.2.6.8 and 6.1.1.4'

loop_
_geom_angle_atom_site_label_1
_geom_angle_atom_site_label_2
_geom_angle_atom_site_label_3
_geom_angle
_geom_angle_site_symmetry_1
_geom_angle_site_symmetry_3
_geom_angle_publ_flag
C5 Fe1 C4 40.9(2) . . ?
C5 Fe1 C1 39.5(2) . . ?
C4 Fe1 C1 67.9(3) . . ?
C5 Fe1 C3 66.5(3) . . ?
C4 Fe1 C3 40.3(2) . . ?
C1 Fe1 C3 66.0(3) . . ?
C5 Fe1 C8 162.0(3) . . ?
C4 Fe1 C8 123.4(3) . . ?
C1 Fe1 C8 155.4(3) . . ?
C3 Fe1 C8 107.3(3) . . ?
C5 Fe1 C10 109.7(2) . . ?
C4 Fe1 C10 120.7(3) . . ?
C1 Fe1 C10 127.5(2) . . ?
C3 Fe1 C10 155.8(3) . . ?
C8 Fe1 C10 68.6(2) . . ?
C5 Fe1 C2 66.0(3) . . ?
C4 Fe1 C2 67.1(3) . . ?
C1 Fe1 C2 39.2(2) . . ?
C3 Fe1 C2 38.8(2) . . ?
C8 Fe1 C2 120.7(3) . . ?
C10 Fe1 C2 163.9(3) . . ?
C5 Fe1 C9 126.7(3) . . ?
C4 Fe1 C9 106.8(3) . . ?
C1 Fe1 C9 163.8(3) . . ?
C3 Fe1 C9 120.7(3) . . ?
C8 Fe1 C9 40.3(2) . . ?
C10 Fe1 C9 40.75(18) . . ?
C2 Fe1 C9 154.5(3) . . ?
C5 Fe1 C7 156.8(3) . . ?
C4 Fe1 C7 160.1(3) . . ?
C1 Fe1 C7 121.6(3) . . ?
C3 Fe1 C7 124.2(2) . . ?
C8 Fe1 C7 40.7(2) . . ?
C10 Fe1 C7 69.26(19) . . ?
C2 Fe1 C7 108.3(3) . . ?
C9 Fe1 C7 68.5(2) . . ?
C5 Fe1 C6 122.6(2) . . ?
C4 Fe1 C6 157.2(3) . . ?
C1 Fe1 C6 109.5(2) . . ?
C3 Fe1 C6 161.3(3) . . ?
C8 Fe1 C6 68.78(19) . . ?
C10 Fe1 C6 41.55(17) . . ?
C2 Fe1 C6 126.2(3) . . ?
C9 Fe1 C6 68.98(19) . . ?
C7 Fe1 C6 41.05(17) . . ?
O1 P1 O2 118.3(2) . . ?
O1 P1 C6 110.3(2) . . ?
O2 P1 C6 106.7(2) . . ?
O1 P1 H1 109.1(16) . . ?
O2 P1 H1 106.4(16) . . ?
C6 P1 H1 105.2(16) . . ?
C15 N13 C14 111.9(4) . . ?
C15 N13 C11 113.0(4) . . ?
C14 N13 C11 114.5(4) . . ?
C15 N13 H13 108(3) . . ?
C14 N13 H13 103(3) . . ?
C11 N13 H13 105(3) . . ?
H1WA O1W H1WB 105(6) . . ?
C9 C10 C6 107.6(4) . . ?
C9 C10 C11 127.0(4) . . ?
C6 C10 C11 125.3(4) . . ?
C9 C10 Fe1 69.8(3) . . ?
C6 C10 Fe1 69.6(3) . . ?
C11 C10 Fe1 127.8(3) . . ?
C10 C11 C12 113.6(4) . . ?
C10 C11 N13 108.3(4) . . ?
C12 C11 N13 111.8(4) . . ?
C10 C11 H11 107.6 . . ?
C12 C11 H11 107.6 . . ?
N13 C11 H11 107.6 . . ?
C7 C6 C10 107.0(4) . . ?
C7 C6 P1 126.1(4) . . ?
C10 C6 P1 126.7(3) . . ?
C7 C6 Fe1 69.2(3) . . ?
C10 C6 Fe1 68.8(2) . . ?
P1 C6 Fe1 130.4(2) . . ?
C8 C7 C6 107.8(5) . . ?
C8 C7 Fe1 69.3(3) . . ?
C6 C7 Fe1 69.7(3) . . ?
C8 C7 H7 126.1 . . ?
C6 C7 H7 126.1 . . ?
Fe1 C7 H7 126.5 . . ?
C8 C9 C10 108.5(4) . . ?
C8 C9 Fe1 69.5(3) . . ?
C10 C9 Fe1 69.5(3) . . ?
C8 C9 H9 125.7 . . ?
C10 C9 H9 125.7 . . ?
Fe1 C9 H9 126.8 . . ?
C9 C8 C7 109.0(4) . . ?
C9 C8 Fe1 70.1(3) . . ?
C7 C8 Fe1 69.9(3) . . ?
C9 C8 H8 125.5 . . ?
C7 C8 H8 125.5 . . ?
Fe1 C8 H8 126.0 . . ?
N13 C15 H15A 109.5 . . ?
N13 C15 H15B 109.5 . . ?
H15A C15 H15B 109.5 . . ?
N13 C15 H15C 109.5 . . ?
H15A C15 H15C 109.5 . . ?
H15B C15 H15C 109.5 . . ?
C11 C12 H12A 109.5 . . ?
C11 C12 H12B 109.5 . . ?
H12A C12 H12B 109.5 . . ?
C11 C12 H12C 109.5 . . ?
H12A C12 H12C 109.5 . . ?
H12B C12 H12C 109.5 . . ?
N13 C14 H14A 109.5 . . ?
N13 C14 H14B 109.5 . . ?
H14A C14 H14B 109.5 . . ?
N13 C14 H14C 109.5 . . ?
H14A C14 H14C 109.5 . . ?
H14B C14 H14C 109.5 . . ?
C3 C4 C5 104.5(6) . . ?
C3 C4 Fe1 70.1(4) . . ?
C5 C4 Fe1 69.3(3) . . ?
C3 C4 H4 127.7 . . ?
C5 C4 H4 127.7 . . ?
Fe1 C4 H4 124.5 . . ?
C3 C2 C1 108.4(7) . . ?
C3 C2 Fe1 69.8(4) . . ?
C1 C2 Fe1 69.5(4) . . ?
C3 C2 H2 125.8 . . ?
C1 C2 H2 125.8 . . ?
Fe1 C2 H2 126.4 . . ?
C2 C3 C4 110.0(7) . . ?
C2 C3 Fe1 71.4(4) . . ?
C4 C3 Fe1 69.7(4) . . ?
C2 C3 H3 125.0 . . ?
C4 C3 H3 125.0 . . ?
Fe1 C3 H3 125.5 . . ?
C1 C5 C4 109.0(6) . . ?
C1 C5 Fe1 70.6(4) . . ?
C4 C5 Fe1 69.7(3) . . ?
C1 C5 H5 125.5 . . ?
C4 C5 H5 125.5 . . ?
Fe1 C5 H5 125.7 . . ?
C5 C1 C2 108.0(7) . . ?
C5 C1 Fe1 69.9(4) . . ?
C2 C1 Fe1 71.2(4) . . ?
C5 C1 H1A 126.0 . . ?
C2 C1 H1A 126.0 . . ?
Fe1 C1 H1A 124.5 . . ?

loop_
_geom_bond_atom_site_label_1
_geom_bond_atom_site_label_2
_geom_bond_distance
_geom_bond_site_symmetry_2
_geom_bond_publ_flag
Fe1 C5 1.997(5) . ?
Fe1 C4 2.002(6) . ?
Fe1 C1 2.006(6) . ?
Fe1 C3 2.007(6) . ?
Fe1 C8 2.019(5) . ?
Fe1 C10 2.023(4) . ?
Fe1 C2 2.027(6) . ?
Fe1 C9 2.027(5) . ?
Fe1 C7 2.027(5) . ?
Fe1 C6 2.034(4) . ?
P1 O1 1.473(4) . ?
P1 O2 1.485(3) . ?
P1 C6 1.783(4) . ?
P1 H1 1.30(4) . ?
N13 C15 1.478(6) . ?
N13 C14 1.481(6) . ?
N13 C11 1.512(6) . ?
N13 H13 0.92(5) . ?
O1W H1WA 0.848(10) . ?
O1W H1WB 0.848(10) . ?
C10 C9 1.410(6) . ?
C10 C6 1.439(6) . ?
C10 C11 1.504(6) . ?
C11 C12 1.510(6) . ?
C11 H11 0.9800 . ?
C6 C7 1.424(6) . ?
C7 C8 1.409(7) . ?
C7 H7 0.9300 . ?
C9 C8 1.395(7) . ?
C9 H9 0.9300 . ?
C8 H8 0.9300 . ?
C15 H15A 0.9600 . ?
C15 H15B 0.9600 . ?
C15 H15C 0.9600 . ?
C12 H12A 0.9600 . ?
C12 H12B 0.9600 . ?
C12 H12C 0.9600 . ?
C14 H14A 0.9600 . ?
C14 H14B 0.9600 . ?
C14 H14C 0.9600 . ?
C4 C3 1.380(8) . ?
C4 C5 1.398(8) . ?
C4 H4 0.9300 . ?
C2 C3 1.339(8) . ?
C2 C1 1.354(8) . ?
C2 H2 0.9300 . ?
C3 H3 0.9300 . ?
C5 C1 1.353(8) . ?
C5 H5 0.9300 . ?
C1 H1A 0.9300 . ?

loop_
_geom_torsion_atom_site_label_1
_geom_torsion_atom_site_label_2
_geom_torsion_atom_site_label_3
_geom_torsion_atom_site_label_4
_geom_torsion
_geom_torsion_site_symmetry_1
_geom_torsion_site_symmetry_2
_geom_torsion_site_symmetry_3
_geom_torsion_site_symmetry_4
_geom_torsion_publ_flag
C9 C10 C11 C12 14.7(7) . . . . ?
C6 C10 C11 C12 -168.0(4) . . . . ?
Fe1 C10 C11 C12 -77.4(5) . . . . ?
C9 C10 C11 N13 -110.2(5) . . . . ?
C6 C10 C11 N13 67.2(5) . . . . ?
Fe1 C10 C11 N13 157.8(3) . . . . ?
C15 N13 C11 C10 -176.3(4) . . . . ?
C14 N13 C11 C10 54.0(5) . . . . ?
C15 N13 C11 C12 57.8(6) . . . . ?
C14 N13 C11 C12 -72.0(6) . . . . ?
C9 C10 C6 C7 -0.8(5) . . . . ?
C11 C10 C6 C7 -178.5(4) . . . . ?
Fe1 C10 C6 C7 58.9(3) . . . . ?
C9 C10 C6 P1 175.0(3) . . . . ?
C11 C10 C6 P1 -2.7(7) . . . . ?
Fe1 C10 C6 P1 -125.3(4) . . . . ?
C9 C10 C6 Fe1 -59.7(3) . . . . ?
C11 C10 C6 Fe1 122.6(4) . . . . ?
O1 P1 C6 C7 1.8(5) . . . . ?
O2 P1 C6 C7 131.5(4) . . . . ?
O1 P1 C6 C10 -173.2(4) . . . . ?
O2 P1 C6 C10 -43.6(4) . . . . ?
O1 P1 C6 Fe1 94.3(3) . . . . ?
O2 P1 C6 Fe1 -136.0(3) . . . . ?
C10 C6 C7 C8 0.4(5) . . . . ?
P1 C6 C7 C8 -175.5(4) . . . . ?
Fe1 C6 C7 C8 59.0(3) . . . . ?
C10 C6 C7 Fe1 -58.7(3) . . . . ?
P1 C6 C7 Fe1 125.5(4) . . . . ?
C6 C10 C9 C8 0.9(5) . . . . ?
C11 C10 C9 C8 178.6(4) . . . . ?
Fe1 C10 C9 C8 -58.7(4) . . . . ?
C6 C10 C9 Fe1 59.6(3) . . . . ?
C11 C10 C9 Fe1 -122.7(4) . . . . ?
C10 C9 C8 C7 -0.6(6) . . . . ?
Fe1 C9 C8 C7 -59.3(4) . . . . ?
C10 C9 C8 Fe1 58.7(3) . . . . ?
C6 C7 C8 C9 0.1(6) . . . . ?
Fe1 C7 C8 C9 59.4(4) . . . . ?
C6 C7 C8 Fe1 -59.3(3) . . . . ?
C1 C2 C3 C4 -0.1(8) . . . . ?
Fe1 C2 C3 C4 -59.2(5) . . . . ?
C1 C2 C3 Fe1 59.0(5) . . . . ?
C5 C4 C3 C2 -1.0(8) . . . . ?
Fe1 C4 C3 C2 60.2(5) . . . . ?
C5 C4 C3 Fe1 -61.2(4) . . . . ?
C3 C4 C5 C1 1.8(7) . . . . ?
Fe1 C4 C5 C1 -59.9(5) . . . . ?
C3 C4 C5 Fe1 61.7(4) . . . . ?
C4 C5 C1 C2 -1.9(8) . . . . ?
Fe1 C5 C1 C2 -61.3(5) . . . . ?
C4 C5 C1 Fe1 59.4(4) . . . . ?
C3 C2 C1 C5 1.3(8) . . . . ?
Fe1 C2 C1 C5 60.5(5) . . . . ?
C3 C2 C1 Fe1 -59.2(5) . . . . ?
